data_7063336
loop_
_publ_author_name
'Rodriguez Segura, Leobardo'
'Ren, Tong'

_publ_section_title
;
 Trans influence of cyanide on the structural and electronic properties of
 a series of organocobaltIII(TIM) complexes
;
_journal_issue 29
_journal_name_full 'New Journal of Chemistry'
_journal_page_first 13030
_journal_page_last 13037
_journal_paper_doi 10.1039/D4NJ02364A
_journal_volume 48
_journal_year 2024
_chemical_formula_moiety 'C23 H31 Co N5, F6 P'
_chemical_formula_sum 'C23 H31 Co F6 N5 P'
_chemical_formula_weight 581.43
_space_group_crystal_system monoclinic
_space_group_IT_number 14
_space_group_name_Hall '-P 2yn'
_space_group_name_H-M_alt 'P 1 21/n 1'
_atom_sites_solution_hydrogens geom
_atom_sites_solution_primary 'dual space'
_atom_sites_solution_secondary difmap
_audit_creation_method SHELXL-2019/3
_audit_update_record
;
2024-05-16 deposited with the CCDC.	2024-06-27 downloaded from the CCDC.
;
_cell_angle_alpha 90
_cell_angle_beta 90.394(3)
_cell_angle_gamma 90
_cell_formula_units_Z 4
_cell_length_a 13.7682(9)
_cell_length_b 11.5419(7)
_cell_length_c 15.7248(10)
_cell_measurement_reflns_used 9918
_cell_measurement_temperature 150(2)
_cell_measurement_theta_max 31.0119
_cell_measurement_theta_min 2.1887
_cell_volume 2498.8(3)
_computing_cell_refinement 'SAINT V8.40B (Bruker, 2020)'
_computing_data_collection 'Apex4 v2022.10-1 (Bruker, 2022) '
_computing_data_reduction 'SAINT V8.40B (Bruker, 2020)'
_computing_structure_refinement
;
SHELXL-2019/2 (Sheldrick, 2019),
SHELXLE Rev1573 (H\"ubschle et al., 2011)
;
_computing_structure_solution 'SHELXT (Sheldrick, 2015b)'
_diffrn_ambient_temperature 150(2)
_diffrn_detector_area_resol_mean 7.4074
_diffrn_detector_type 'PhotonII charge-integrating pixel array (CPAD)'
_diffrn_measured_fraction_theta_full 0.999
_diffrn_measured_fraction_theta_max 0.997
_diffrn_measurement_device 'three circle diffractometer'
_diffrn_measurement_device_type 'Bruker AXS D8 Quest'
_diffrn_measurement_method 'omega and phi scans'
_diffrn_radiation_monochromator 'Triumph curved graphite crystal'
_diffrn_radiation_type MoK\a
_diffrn_radiation_wavelength 0.71073
_diffrn_reflns_av_R_equivalents 0.0446
_diffrn_reflns_av_unetI/netI 0.0425
_diffrn_reflns_Laue_measured_fraction_full 0.999
_diffrn_reflns_Laue_measured_fraction_max 0.997
_diffrn_reflns_limit_h_max 19
_diffrn_reflns_limit_h_min -15
_diffrn_reflns_limit_k_max 16
_diffrn_reflns_limit_k_min -16
_diffrn_reflns_limit_l_max 22
_diffrn_reflns_limit_l_min -22
_diffrn_reflns_number 29301
_diffrn_reflns_point_group_measured_fraction_full 0.999
_diffrn_reflns_point_group_measured_fraction_max 0.997
_diffrn_reflns_theta_full 25.242
_diffrn_reflns_theta_max 31.032
_diffrn_reflns_theta_min 2.303
_diffrn_source 'fine focus sealed tube X-ray source'
_diffrn_source_current '30 mA'
_diffrn_source_voltage '50 kV'
_exptl_absorpt_coefficient_mu 0.818
_exptl_absorpt_correction_T_max 0.7462
_exptl_absorpt_correction_T_min 0.6303
_exptl_absorpt_correction_type multi-scan
_exptl_absorpt_process_details
;
 SADABS 2016/2: Krause, L., Herbst-Irmer, R., Sheldrick G.M. & Stalke D.,
 J. Appl. Cryst. 48 (2015) 3-10
;
_exptl_crystal_colour yellow
_exptl_crystal_density_diffrn 1.546
_exptl_crystal_description plate
_exptl_crystal_F_000 1200
_exptl_crystal_size_max 0.304
_exptl_crystal_size_mid 0.301
_exptl_crystal_size_min 0.023
_refine_diff_density_max 0.378
_refine_diff_density_min -0.570
_refine_diff_density_rms 0.066
_refine_ls_extinction_method none
_refine_ls_goodness_of_fit_ref 1.023
_refine_ls_hydrogen_treatment constr
_refine_ls_matrix_type full
_refine_ls_number_parameters 393
_refine_ls_number_reflns 7964
_refine_ls_number_restraints 249
_refine_ls_restrained_S_all 1.028
_refine_ls_R_factor_all 0.0589
_refine_ls_R_factor_gt 0.0357
_refine_ls_shift/su_max 0.031
_refine_ls_shift/su_mean 0.001
_refine_ls_structure_factor_coef Fsqd
_refine_ls_weighting_details 'w=1/[\s^2^(Fo^2^)+(0.0411P)^2^+0.8577P] where P=(Fo^2^+2Fc^2^)/3'
_refine_ls_weighting_scheme calc
_refine_ls_wR_factor_gt 0.0827
_refine_ls_wR_factor_ref 0.0925
_reflns_Friedel_coverage 0.000
_reflns_number_gt 5967
_reflns_number_total 7964
_reflns_threshold_expression 'I > 2\s(I)'
_cod_data_source_file d4nj02364a2.cif
_cod_data_source_block LR050_0m_a
_cod_depositor_comments 'Adding full bibliography for 7063336--7063340.cif.'
_cod_original_sg_symbol_H-M 'P 21/n'
_cod_database_code 7063336
_shelx_shelxl_version_number 2019/3
_shelx_space_group_comment
;
The symmetry employed for this shelxl refinement is uniquely defined
by the following loop, which should always be used as a source of
symmetry information in preference to the above space-group names.
They are only intended as comments.
;
_shelx_estimated_absorpt_t_min 0.789
_shelx_estimated_absorpt_t_max 0.981

loop_
_space_group_symop_operation_xyz
'x, y, z'
'-x+1/2, y+1/2, -z+1/2'
'-x, -y, -z'
'x-1/2, -y-1/2, z-1/2'

loop_
_atom_site_label
_atom_site_type_symbol
_atom_site_fract_x
_atom_site_fract_y
_atom_site_fract_z
_atom_site_U_iso_or_equiv
_atom_site_adp_type
_atom_site_occupancy
_atom_site_site_symmetry_order
_atom_site_calc_flag
_atom_site_refinement_flags_posn
_atom_site_refinement_flags_adp
_atom_site_refinement_flags_occupancy
_atom_site_disorder_assembly
_atom_site_disorder_group
Co1 Co 0.62616(2) 0.26450(2) 0.38477(2) 0.01590(6) Uani 1 1 d . . . . .
P1 P 0.65750(13) 0.35265(14) 0.88481(10) 0.0253(2) Uani 0.836(6) 1 d D U P A 1
F1 F 0.5896(2) 0.4349(3) 0.9400(2) 0.0554(7) Uani 0.836(6) 1 d D U P A 1
F2 F 0.6676(2) 0.4486(2) 0.81285(15) 0.0621(7) Uani 0.836(6) 1 d D U P A 1
F3 F 0.6478(2) 0.25473(19) 0.95539(13) 0.0496(6) Uani 0.836(6) 1 d D U P A 1
F4 F 0.7501(3) 0.4035(3) 0.9334(3) 0.0540(8) Uani 0.836(6) 1 d D U P A 1
F5 F 0.7253(2) 0.2684(3) 0.8310(2) 0.0543(7) Uani 0.836(6) 1 d D U P A 1
F6 F 0.56441(12) 0.3030(3) 0.83632(11) 0.0512(7) Uani 0.836(6) 1 d D U P A 1
P1B P 0.6590(9) 0.3727(10) 0.8818(7) 0.049(2) Uani 0.164(6) 1 d D U P A 2
F1B F 0.6175(12) 0.4646(14) 0.9457(11) 0.058(3) Uani 0.164(6) 1 d D U P A 2
F2B F 0.7003(12) 0.4806(14) 0.8310(10) 0.079(4) Uani 0.164(6) 1 d D U P A 2
F3B F 0.6111(11) 0.2788(12) 0.9396(9) 0.064(3) Uani 0.164(6) 1 d D U P A 2
F4B F 0.7563(13) 0.3686(17) 0.9355(15) 0.060(4) Uani 0.164(6) 1 d D U P A 2
F5B F 0.7020(14) 0.2814(18) 0.8172(11) 0.070(4) Uani 0.164(6) 1 d D U P A 2
F6B F 0.5651(6) 0.3840(14) 0.8242(6) 0.053(3) Uani 0.164(6) 1 d D U P A 2
N5 N 0.68155(13) 0.52351(14) 0.39970(11) 0.0363(4) Uani 1 1 d . . . . .
C1 C 0.58979(13) 0.02144(14) 0.43443(11) 0.0258(3) Uani 1 1 d . . . . .
H1A H 0.566622 -0.055464 0.427054 0.031 Uiso 1 1 calc R U . . .
H1B H 0.616377 0.044831 0.487624 0.031 Uiso 1 1 calc R U . . .
N1 N 0.53887(10) 0.27745(11) 0.47856(8) 0.0189(2) Uani 1 1 d . . . . .
N2 N 0.71534(10) 0.22664(12) 0.47409(9) 0.0229(3) Uani 1 1 d . . . . .
N3 N 0.71431(9) 0.25171(11) 0.29193(8) 0.0183(2) Uani 1 1 d . . . . .
N4 N 0.53886(9) 0.31124(11) 0.29546(8) 0.0183(2) Uani 1 1 d . . . . .
C2 C 0.58501(11) 0.09620(13) 0.37039(10) 0.0190(3) Uani 1 1 d . . . . .
C3 C 0.54334(13) 0.05877(13) 0.28756(10) 0.0230(3) Uani 1 1 d . . . . .
C4 C 0.44302(14) 0.04191(16) 0.27890(12) 0.0309(4) Uani 1 1 d . . . . .
H4 H 0.401990 0.055635 0.326173 0.037 Uiso 1 1 calc R U . . .
C5 C 0.40264(17) 0.00550(19) 0.20242(14) 0.0427(5) Uani 1 1 d . . . . .
H5 H 0.334512 -0.006300 0.197925 0.051 Uiso 1 1 calc R U . . .
C6 C 0.46139(19) -0.01381(19) 0.13230(13) 0.0466(6) Uani 1 1 d . . . . .
H6 H 0.433518 -0.037491 0.079671 0.056 Uiso 1 1 calc R U . . .
C7 C 0.56055(17) 0.00165(17) 0.13966(12) 0.0385(5) Uani 1 1 d . . . . .
H7 H 0.600897 -0.011572 0.091863 0.046 Uiso 1 1 calc R U . . .
C8 C 0.60183(15) 0.03646(14) 0.21655(11) 0.0286(4) Uani 1 1 d . . . . .
H8 H 0.670283 0.045219 0.221066 0.034 Uiso 1 1 calc R U . . .
C9 C 0.66253(12) 0.42708(14) 0.39656(10) 0.0216(3) Uani 1 1 d . . . . .
C10 C 0.57739(12) 0.26663(14) 0.55301(10) 0.0225(3) Uani 1 1 d . . . . .
C11 C 0.68228(13) 0.23823(15) 0.55058(10) 0.0261(3) Uani 1 1 d . . . . .
C12 C 0.81741(13) 0.1957(2) 0.46056(12) 0.0346(4) Uani 1 1 d . . . . .
H12A H 0.839086 0.143077 0.506616 0.041 Uiso 1 1 calc R U . . .
H12B H 0.857612 0.266752 0.463669 0.041 Uiso 1 1 calc R U . . .
C13 C 0.83340(13) 0.13730(16) 0.37549(12) 0.0298(4) Uani 1 1 d . . . . .
H13A H 0.900851 0.107748 0.373629 0.036 Uiso 1 1 calc R U . . .
H13B H 0.789213 0.069885 0.370890 0.036 Uiso 1 1 calc R U . . .
C14 C 0.81653(12) 0.21573(15) 0.29962(11) 0.0255(3) Uani 1 1 d . . . . .
H14A H 0.858012 0.285401 0.305317 0.031 Uiso 1 1 calc R U . . .
H14B H 0.835825 0.174553 0.247153 0.031 Uiso 1 1 calc R U . . .
C15 C 0.68055(12) 0.28405(13) 0.21903(10) 0.0204(3) Uani 1 1 d . . . . .
C16 C 0.57607(12) 0.31222(13) 0.22024(10) 0.0207(3) Uani 1 1 d . . . . .
C17 C 0.43656(12) 0.34189(16) 0.30737(10) 0.0259(3) Uani 1 1 d . . . . .
H17A H 0.395816 0.272882 0.295930 0.031 Uiso 1 1 calc R U . . .
H17B H 0.418235 0.402432 0.265645 0.031 Uiso 1 1 calc R U . . .
C18 C 0.41577(12) 0.38587(15) 0.39641(10) 0.0259(3) Uani 1 1 d . . . . .
H18A H 0.456504 0.454984 0.407529 0.031 Uiso 1 1 calc R U . . .
H18B H 0.346947 0.410362 0.399144 0.031 Uiso 1 1 calc R U . . .
C19 C 0.43481(12) 0.29711(15) 0.46576(10) 0.0242(3) Uani 1 1 d . . . . .
H19A H 0.405911 0.324499 0.519615 0.029 Uiso 1 1 calc R U . . .
H19B H 0.403050 0.223074 0.450145 0.029 Uiso 1 1 calc R U . . .
C20 C 0.52731(15) 0.27877(17) 0.63659(10) 0.0321(4) Uani 1 1 d . . . . .
H20A H 0.460935 0.306873 0.627161 0.048 Uiso 1 1 calc R U . . .
H20B H 0.562917 0.334102 0.672330 0.048 Uiso 1 1 calc R U . . .
H20C H 0.525237 0.203287 0.665056 0.048 Uiso 1 1 calc R U . . .
C21 C 0.74015(17) 0.2222(2) 0.63005(13) 0.0470(6) Uani 1 1 d . . . . .
H21A H 0.758867 0.140668 0.635656 0.071 Uiso 1 1 calc R U . . .
H21B H 0.701024 0.245089 0.679105 0.071 Uiso 1 1 calc R U . . .
H21C H 0.798662 0.270465 0.627708 0.071 Uiso 1 1 calc R U . . .
C22 C 0.73972(14) 0.29536(16) 0.14010(11) 0.0289(4) Uani 1 1 d . . . . .
H22A H 0.750499 0.218444 0.115512 0.043 Uiso 1 1 calc R U . . .
H22B H 0.802419 0.330959 0.154173 0.043 Uiso 1 1 calc R U . . .
H22C H 0.705025 0.344086 0.098878 0.043 Uiso 1 1 calc R U . . .
C23 C 0.52115(15) 0.33430(18) 0.13957(11) 0.0332(4) Uani 1 1 d . . . . .
H23A H 0.515929 0.418000 0.130098 0.050 Uiso 1 1 calc R U . . .
H23B H 0.455970 0.300770 0.143791 0.050 Uiso 1 1 calc R U . . .
H23C H 0.555539 0.298625 0.091902 0.050 Uiso 1 1 calc R U . . .

loop_
_atom_site_aniso_label
_atom_site_aniso_U_11
_atom_site_aniso_U_22
_atom_site_aniso_U_33
_atom_site_aniso_U_23
_atom_site_aniso_U_13
_atom_site_aniso_U_12
Co1 0.01552(10) 0.01653(9) 0.01571(10) 0.00033(7) 0.00294(7) 0.00023(7)
P1 0.0241(4) 0.0329(4) 0.0188(4) -0.0004(3) -0.0001(3) 0.0059(3)
F1 0.0555(17) 0.0599(17) 0.0508(12) -0.0166(11) 0.0059(11) 0.0219(12)
F2 0.086(2) 0.0546(13) 0.0451(11) 0.0243(9) -0.0077(11) -0.0026(12)
F3 0.0787(17) 0.0403(11) 0.0297(9) 0.0064(7) -0.0045(9) -0.0049(10)
F4 0.0447(15) 0.0613(17) 0.0558(13) -0.0035(13) -0.0148(11) -0.0128(13)
F5 0.0461(14) 0.0775(15) 0.0393(12) -0.0130(11) 0.0040(10) 0.0299(11)
F6 0.0333(9) 0.0805(18) 0.0396(9) -0.0135(10) -0.0091(6) -0.0019(9)
P1B 0.040(3) 0.064(4) 0.044(3) -0.002(3) -0.003(3) 0.011(3)
F1B 0.061(7) 0.046(6) 0.066(6) -0.030(5) -0.011(6) 0.018(5)
F2B 0.076(7) 0.091(8) 0.070(7) 0.035(6) -0.005(6) -0.020(6)
F3B 0.080(7) 0.060(6) 0.051(6) 0.015(5) 0.011(5) -0.013(5)
F4B 0.037(6) 0.087(10) 0.056(6) 0.006(7) -0.010(5) 0.023(6)
F5B 0.068(8) 0.094(7) 0.048(6) -0.021(6) -0.005(6) 0.052(6)
F6B 0.040(4) 0.076(7) 0.043(4) -0.014(4) -0.008(3) 0.007(4)
N5 0.0399(10) 0.0253(8) 0.0439(9) -0.0067(7) 0.0155(7) -0.0058(7)
C1 0.0312(9) 0.0207(7) 0.0256(8) 0.0011(6) 0.0054(7) -0.0022(6)
N1 0.0195(6) 0.0180(6) 0.0193(6) -0.0017(5) 0.0040(5) -0.0007(5)
N2 0.0178(6) 0.0274(7) 0.0235(6) 0.0024(5) -0.0021(5) -0.0007(5)
N3 0.0166(6) 0.0164(6) 0.0221(6) -0.0010(5) 0.0053(5) -0.0001(4)
N4 0.0182(6) 0.0171(6) 0.0197(6) 0.0011(5) 0.0018(5) 0.0010(5)
C2 0.0170(7) 0.0178(7) 0.0223(7) -0.0007(5) 0.0049(5) 0.0002(5)
C3 0.0281(8) 0.0160(7) 0.0250(7) 0.0000(6) 0.0032(6) -0.0018(6)
C4 0.0298(10) 0.0274(8) 0.0353(9) -0.0006(7) -0.0009(7) -0.0053(7)
C5 0.0410(12) 0.0382(11) 0.0488(12) -0.0010(9) -0.0137(10) -0.0098(9)
C6 0.0701(17) 0.0357(11) 0.0338(10) -0.0065(8) -0.0151(10) -0.0098(10)
C7 0.0592(14) 0.0274(9) 0.0290(9) -0.0062(7) 0.0027(9) -0.0018(9)
C8 0.0388(10) 0.0190(7) 0.0282(8) -0.0036(6) 0.0068(7) 0.0001(7)
C9 0.0221(8) 0.0211(7) 0.0216(7) -0.0017(6) 0.0058(6) -0.0006(6)
C10 0.0278(8) 0.0212(7) 0.0184(7) -0.0018(6) 0.0041(6) -0.0033(6)
C11 0.0288(9) 0.0277(8) 0.0217(7) 0.0000(6) -0.0033(6) -0.0028(7)
C12 0.0200(8) 0.0504(12) 0.0332(9) 0.0064(8) -0.0033(7) 0.0043(8)
C13 0.0194(8) 0.0301(9) 0.0398(10) 0.0048(7) 0.0029(7) 0.0057(7)
C14 0.0168(7) 0.0283(8) 0.0315(8) -0.0005(7) 0.0070(6) 0.0015(6)
C15 0.0234(8) 0.0175(7) 0.0203(7) -0.0014(5) 0.0068(6) -0.0008(5)
C16 0.0248(8) 0.0172(7) 0.0200(7) 0.0010(5) 0.0023(6) 0.0006(6)
C17 0.0198(8) 0.0319(8) 0.0260(8) 0.0016(7) 0.0016(6) 0.0054(6)
C18 0.0219(8) 0.0256(8) 0.0302(8) -0.0011(6) 0.0050(6) 0.0067(6)
C19 0.0197(8) 0.0289(8) 0.0242(7) -0.0004(6) 0.0081(6) 0.0007(6)
C20 0.0413(11) 0.0378(10) 0.0173(7) -0.0027(7) 0.0068(7) -0.0033(8)
C21 0.0441(13) 0.0698(16) 0.0271(9) 0.0005(10) -0.0111(9) 0.0021(11)
C22 0.0337(10) 0.0284(8) 0.0249(8) 0.0018(7) 0.0127(7) 0.0012(7)
C23 0.0340(10) 0.0437(11) 0.0217(8) 0.0036(7) -0.0021(7) 0.0043(8)

loop_
_atom_type_symbol
_atom_type_description
_atom_type_scat_dispersion_real
_atom_type_scat_dispersion_imag
_atom_type_scat_source
C C 0.0033 0.0016 'International Tables Vol C Tables 4.2.6.8 and 6.1.1.4'
H H 0.0000 0.0000 'International Tables Vol C Tables 4.2.6.8 and 6.1.1.4'
N N 0.0061 0.0033 'International Tables Vol C Tables 4.2.6.8 and 6.1.1.4'
F F 0.0171 0.0103 'International Tables Vol C Tables 4.2.6.8 and 6.1.1.4'
P P 0.1023 0.0942 'International Tables Vol C Tables 4.2.6.8 and 6.1.1.4'
Co Co 0.3494 0.9721 'International Tables Vol C Tables 4.2.6.8 and 6.1.1.4'

loop_
_geom_angle_atom_site_label_1
_geom_angle_atom_site_label_2
_geom_angle_atom_site_label_3
_geom_angle
_geom_angle_site_symmetry_1
_geom_angle_site_symmetry_3
_geom_angle_publ_flag
N2 Co1 N3 97.80(6) . . ?
N2 Co1 N1 81.67(6) . . ?
N3 Co1 N1 179.44(6) . . ?
N2 Co1 N4 176.85(6) . . ?
N3 Co1 N4 81.99(6) . . ?
N1 Co1 N4 98.53(6) . . ?
N2 Co1 C9 89.25(7) . . ?
N3 Co1 C9 89.02(6) . . ?
N1 Co1 C9 90.79(6) . . ?
N4 Co1 C9 87.60(6) . . ?
N2 Co1 C2 92.32(6) . . ?
N3 Co1 C2 91.10(6) . . ?
N1 Co1 C2 89.10(6) . . ?
N4 Co1 C2 90.83(6) . . ?
C9 Co1 C2 178.39(7) . . ?
F2 P1 F3 178.85(17) . . ?
F2 P1 F6 89.08(15) . . ?
F3 P1 F6 90.40(14) . . ?
F2 P1 F1 91.58(18) . . ?
F3 P1 F1 89.45(17) . . ?
F6 P1 F1 90.09(15) . . ?
F2 P1 F5 89.56(18) . . ?
F3 P1 F5 89.41(17) . . ?
F6 P1 F5 89.93(15) . . ?
F1 P1 F5 178.9(2) . . ?
F2 P1 F4 90.60(19) . . ?
F3 P1 F4 89.92(18) . . ?
F6 P1 F4 179.4(2) . . ?
F1 P1 F4 89.4(2) . . ?
F5 P1 F4 90.5(2) . . ?
F3B P1B F1B 86.5(10) . . ?
F3B P1B F6B 92.5(9) . . ?
F1B P1B F6B 90.6(9) . . ?
F3B P1B F4B 91.6(11) . . ?
F1B P1B F4B 89.4(11) . . ?
F6B P1B F4B 175.9(12) . . ?
F3B P1B F5B 94.2(11) . . ?
F1B P1B F5B 179.2(13) . . ?
F6B P1B F5B 89.8(9) . . ?
F4B P1B F5B 90.2(11) . . ?
F3B P1B F2B 172.2(11) . . ?
F1B P1B F2B 85.7(10) . . ?
F6B P1B F2B 86.7(8) . . ?
F4B P1B F2B 89.2(11) . . ?
F5B P1B F2B 93.6(12) . . ?
C2 C1 H1A 120.0 . . ?
C2 C1 H1B 120.0 . . ?
H1A C1 H1B 120.0 . . ?
C10 N1 C19 122.47(13) . . ?
C10 N1 Co1 115.84(11) . . ?
C19 N1 Co1 121.69(10) . . ?
C11 N2 C12 120.18(15) . . ?
C11 N2 Co1 115.52(12) . . ?
C12 N2 Co1 124.10(11) . . ?
C15 N3 C14 119.57(13) . . ?
C15 N3 Co1 115.47(11) . . ?
C14 N3 Co1 124.84(10) . . ?
C16 N4 C17 120.15(13) . . ?
C16 N4 Co1 114.95(11) . . ?
C17 N4 Co1 124.88(10) . . ?
C1 C2 C3 119.56(14) . . ?
C1 C2 Co1 121.59(12) . . ?
C3 C2 Co1 118.75(11) . . ?
C4 C3 C8 117.88(16) . . ?
C4 C3 C2 120.05(15) . . ?
C8 C3 C2 122.05(16) . . ?
C5 C4 C3 121.04(19) . . ?
C5 C4 H4 119.5 . . ?
C3 C4 H4 119.5 . . ?
C4 C5 C6 120.3(2) . . ?
C4 C5 H5 119.8 . . ?
C6 C5 H5 119.8 . . ?
C7 C6 C5 119.55(18) . . ?
C7 C6 H6 120.2 . . ?
C5 C6 H6 120.2 . . ?
C6 C7 C8 120.51(19) . . ?
C6 C7 H7 119.7 . . ?
C8 C7 H7 119.7 . . ?
C7 C8 C3 120.69(19) . . ?
C7 C8 H8 119.7 . . ?
C3 C8 H8 119.7 . . ?
N5 C9 Co1 176.59(17) . . ?
N1 C10 C11 113.16(14) . . ?
N1 C10 C20 126.90(16) . . ?
C11 C10 C20 119.93(15) . . ?
N2 C11 C10 113.29(14) . . ?
N2 C11 C21 125.23(17) . . ?
C10 C11 C21 121.46(16) . . ?
N2 C12 C13 112.42(15) . . ?
N2 C12 H12A 109.1 . . ?
C13 C12 H12A 109.1 . . ?
N2 C12 H12B 109.1 . . ?
C13 C12 H12B 109.1 . . ?
H12A C12 H12B 107.9 . . ?
C14 C13 C12 114.01(15) . . ?
C14 C13 H13A 108.7 . . ?
C12 C13 H13A 108.7 . . ?
C14 C13 H13B 108.7 . . ?
C12 C13 H13B 108.7 . . ?
H13A C13 H13B 107.6 . . ?
N3 C14 C13 112.01(13) . . ?
N3 C14 H14A 109.2 . . ?
C13 C14 H14A 109.2 . . ?
N3 C14 H14B 109.2 . . ?
C13 C14 H14B 109.2 . . ?
H14A C14 H14B 107.9 . . ?
N3 C15 C16 113.45(13) . . ?
N3 C15 C22 124.63(15) . . ?
C16 C15 C22 121.91(14) . . ?
N4 C16 C15 113.75(14) . . ?
N4 C16 C23 125.24(15) . . ?
C15 C16 C23 120.96(14) . . ?
N4 C17 C18 112.71(14) . . ?
N4 C17 H17A 109.1 . . ?
C18 C17 H17A 109.1 . . ?
N4 C17 H17B 109.1 . . ?
C18 C17 H17B 109.1 . . ?
H17A C17 H17B 107.8 . . ?
C19 C18 C17 113.84(14) . . ?
C19 C18 H18A 108.8 . . ?
C17 C18 H18A 108.8 . . ?
C19 C18 H18B 108.8 . . ?
C17 C18 H18B 108.8 . . ?
H18A C18 H18B 107.7 . . ?
N1 C19 C18 111.57(13) . . ?
N1 C19 H19A 109.3 . . ?
C18 C19 H19A 109.3 . . ?
N1 C19 H19B 109.3 . . ?
C18 C19 H19B 109.3 . . ?
H19A C19 H19B 108.0 . . ?
C10 C20 H20A 109.5 . . ?
C10 C20 H20B 109.5 . . ?
H20A C20 H20B 109.5 . . ?
C10 C20 H20C 109.5 . . ?
H20A C20 H20C 109.5 . . ?
H20B C20 H20C 109.5 . . ?
C11 C21 H21A 109.5 . . ?
C11 C21 H21B 109.5 . . ?
H21A C21 H21B 109.5 . . ?
C11 C21 H21C 109.5 . . ?
H21A C21 H21C 109.5 . . ?
H21B C21 H21C 109.5 . . ?
C15 C22 H22A 109.5 . . ?
C15 C22 H22B 109.5 . . ?
H22A C22 H22B 109.5 . . ?
C15 C22 H22C 109.5 . . ?
H22A C22 H22C 109.5 . . ?
H22B C22 H22C 109.5 . . ?
C16 C23 H23A 109.5 . . ?
C16 C23 H23B 109.5 . . ?
H23A C23 H23B 109.5 . . ?
C16 C23 H23C 109.5 . . ?
H23A C23 H23C 109.5 . . ?
H23B C23 H23C 109.5 . . ?

loop_
_geom_bond_atom_site_label_1
_geom_bond_atom_site_label_2
_geom_bond_distance
_geom_bond_site_symmetry_2
_geom_bond_publ_flag
Co1 N2 1.9098(14) . ?
Co1 N3 1.9105(12) . ?
Co1 N1 1.9148(13) . ?
Co1 N4 1.9197(13) . ?
Co1 C9 1.9507(16) . ?
Co1 C2 2.0355(15) . ?
P1 F2 1.590(2) . ?
P1 F3 1.590(2) . ?
P1 F6 1.593(2) . ?
P1 F1 1.594(3) . ?
P1 F5 1.595(3) . ?
P1 F4 1.594(3) . ?
P1B F3B 1.564(12) . ?
P1B F1B 1.572(13) . ?
P1B F6B 1.578(12) . ?
P1B F4B 1.579(14) . ?
P1B F5B 1.581(14) . ?
P1B F2B 1.587(13) . ?
N5 C9 1.144(2) . ?
C1 C2 1.327(2) . ?
C1 H1A 0.9500 . ?
C1 H1B 0.9500 . ?
N1 C10 1.288(2) . ?
N1 C19 1.463(2) . ?
N2 C11 1.296(2) . ?
N2 C12 1.467(2) . ?
N3 C15 1.289(2) . ?
N3 C14 1.472(2) . ?
N4 C16 1.2923(19) . ?
N4 C17 1.465(2) . ?
C2 C3 1.484(2) . ?
C3 C4 1.401(3) . ?
C3 C8 1.405(2) . ?
C4 C5 1.387(3) . ?
C4 H4 0.9500 . ?
C5 C6 1.390(3) . ?
C5 H5 0.9500 . ?
C6 C7 1.381(3) . ?
C6 H6 0.9500 . ?
C7 C8 1.392(3) . ?
C7 H7 0.9500 . ?
C8 H8 0.9500 . ?
C10 C11 1.482(2) . ?
C10 C20 1.495(2) . ?
C11 C21 1.489(2) . ?
C12 C13 1.516(3) . ?
C12 H12A 0.9900 . ?
C12 H12B 0.9900 . ?
C13 C14 1.514(2) . ?
C13 H13A 0.9900 . ?
C13 H13B 0.9900 . ?
C14 H14A 0.9900 . ?
C14 H14B 0.9900 . ?
C15 C16 1.475(2) . ?
C15 C22 1.495(2) . ?
C16 C23 1.494(2) . ?
C17 C18 1.518(2) . ?
C17 H17A 0.9900 . ?
C17 H17B 0.9900 . ?
C18 C19 1.518(2) . ?
C18 H18A 0.9900 . ?
C18 H18B 0.9900 . ?
C19 H19A 0.9900 . ?
C19 H19B 0.9900 . ?
C20 H20A 0.9800 . ?
C20 H20B 0.9800 . ?
C20 H20C 0.9800 . ?
C21 H21A 0.9800 . ?
C21 H21B 0.9800 . ?
C21 H21C 0.9800 . ?
C22 H22A 0.9800 . ?
C22 H22B 0.9800 . ?
C22 H22C 0.9800 . ?
C23 H23A 0.9800 . ?
C23 H23B 0.9800 . ?
C23 H23C 0.9800 . ?

loop_
_geom_torsion_atom_site_label_1
_geom_torsion_atom_site_label_2
_geom_torsion_atom_site_label_3
_geom_torsion_atom_site_label_4
_geom_torsion
_geom_torsion_site_symmetry_1
_geom_torsion_site_symmetry_2
_geom_torsion_site_symmetry_3
_geom_torsion_site_symmetry_4
_geom_torsion_publ_flag
C1 C2 C3 C4 73.0(2) . . . . ?
Co1 C2 C3 C4 -103.42(16) . . . . ?
C1 C2 C3 C8 -105.43(19) . . . . ?
Co1 C2 C3 C8 78.14(18) . . . . ?
C8 C3 C4 C5 -0.6(3) . . . . ?
C2 C3 C4 C5 -179.15(17) . . . . ?
C3 C4 C5 C6 -0.7(3) . . . . ?
C4 C5 C6 C7 1.1(3) . . . . ?
C5 C6 C7 C8 -0.1(3) . . . . ?
C6 C7 C8 C3 -1.3(3) . . . . ?
C4 C3 C8 C7 1.6(2) . . . . ?
C2 C3 C8 C7 -179.89(16) . . . . ?
C19 N1 C10 C11 175.51(14) . . . . ?
Co1 N1 C10 C11 -3.82(18) . . . . ?
C19 N1 C10 C20 -4.0(3) . . . . ?
Co1 N1 C10 C20 176.71(14) . . . . ?
C12 N2 C11 C10 -178.54(16) . . . . ?
Co1 N2 C11 C10 6.33(19) . . . . ?
C12 N2 C11 C21 -0.2(3) . . . . ?
Co1 N2 C11 C21 -175.33(17) . . . . ?
N1 C10 C11 N2 -1.6(2) . . . . ?
C20 C10 C11 N2 177.86(16) . . . . ?
N1 C10 C11 C21 179.95(18) . . . . ?
C20 C10 C11 C21 -0.5(3) . . . . ?
C11 N2 C12 C13 155.56(16) . . . . ?
Co1 N2 C12 C13 -29.7(2) . . . . ?
N2 C12 C13 C14 67.1(2) . . . . ?
C15 N3 C14 C13 -156.78(15) . . . . ?
Co1 N3 C14 C13 27.46(19) . . . . ?
C12 C13 C14 N3 -65.6(2) . . . . ?
C14 N3 C15 C16 177.24(13) . . . . ?
Co1 N3 C15 C16 -6.62(17) . . . . ?
C14 N3 C15 C22 -4.0(2) . . . . ?
Co1 N3 C15 C22 172.13(12) . . . . ?
C17 N4 C16 C15 177.65(13) . . . . ?
Co1 N4 C16 C15 -3.66(17) . . . . ?
C17 N4 C16 C23 -4.8(2) . . . . ?
Co1 N4 C16 C23 173.88(14) . . . . ?
N3 C15 C16 N4 6.8(2) . . . . ?
C22 C15 C16 N4 -172.02(14) . . . . ?
N3 C15 C16 C23 -170.89(15) . . . . ?
C22 C15 C16 C23 10.3(2) . . . . ?
C16 N4 C17 C18 -155.47(15) . . . . ?
Co1 N4 C17 C18 26.0(2) . . . . ?
N4 C17 C18 C19 -62.6(2) . . . . ?
C10 N1 C19 C18 138.67(15) . . . . ?
Co1 N1 C19 C18 -42.04(17) . . . . ?
C17 C18 C19 N1 71.91(19) . . . . ?
